data_7059670
loop_
_publ_author_name
'Ling, Irene'
'Skelton, Brian W.'
'Sobolev, Alexandre N.'
'Alias, Yatimah'
'Khor, Zong Chin'
'Raston, Colin L.'

_publ_section_title
;
 Effect of anions on the solid-state interplay of symmetric and
 unsymmetric phosphonium cations
;
_journal_issue 25
_journal_name_full 'New Journal of Chemistry'
_journal_page_first 10220
_journal_page_last 10228
_journal_paper_doi 10.1039/D0NJ01975E
_journal_volume 44
_journal_year 2020
_chemical_absolute_configuration ad
_chemical_formula_moiety 'C25 H22 P, C2 F6 N O4 S2'
_chemical_formula_sum 'C27 H22 F6 N O4 P S2'
_chemical_formula_weight 633.54
_space_group_crystal_system orthorhombic
_space_group_IT_number 33
_space_group_name_Hall 'P 2c -2n'
_space_group_name_H-M_alt 'P n a 21'
_atom_sites_solution_hydrogens geom
_audit_creation_method SHELXL-2018/3
_audit_update_record
;
2019-12-02 deposited with the CCDC.	2020-05-22 downloaded from the CCDC.
;
_cell_angle_alpha 90
_cell_angle_beta 90
_cell_angle_gamma 90
_cell_formula_units_Z 4
_cell_length_a 19.7732(6)
_cell_length_b 8.4372(2)
_cell_length_c 16.5014(14)
_cell_measurement_reflns_used 13213
_cell_measurement_temperature 100(2)
_cell_measurement_theta_max 32.5426
_cell_measurement_theta_min 3.595
_cell_volume 2752.9(3)
_computing_cell_refinement 'CrysAlisPro 1.171.38.46 (Rigaku OD, 2015)'
_computing_data_collection 'CrysAlisPro 1.171.38.46 (Rigaku OD, 2015)'
_computing_data_reduction 'CrysAlisPro 1.171.38.46 (Rigaku OD, 2015)'
_computing_molecular_graphics 'X-Seed v. 4.0 (Barbour, 2001)'
_computing_publication_material 'SHELXL-2018/3 (Sheldrick, 2018)'
_computing_structure_refinement 'SHELXL-2018/3 (Sheldrick, 2018)'
_computing_structure_solution 'SHELXT-2015/1 (Sheldrick, 2015)'
_diffrn_ambient_temperature 100(2)
_diffrn_detector 'CCD plate'
_diffrn_detector_area_resol_mean 10.4738
_diffrn_detector_type Ruby
_diffrn_measured_fraction_theta_full 0.984
_diffrn_measured_fraction_theta_max 0.957
_diffrn_measurement_device 'four-circle diffractometer'
_diffrn_measurement_device_type 'Oxford Diffraction Gemini-R Ultra'
_diffrn_measurement_method '\w scans'
_diffrn_orient_matrix_type 'CrysAlisPro convention (1999,Acta A55,543-557)'
_diffrn_orient_matrix_UB_11 0.0225087589
_diffrn_orient_matrix_UB_12 -0.0367615962
_diffrn_orient_matrix_UB_13 0.0158117813
_diffrn_orient_matrix_UB_21 0.0190861144
_diffrn_orient_matrix_UB_22 -0.0167506571
_diffrn_orient_matrix_UB_23 -0.031953415
_diffrn_orient_matrix_UB_31 0.0785428545
_diffrn_orient_matrix_UB_32 0.0146106225
_diffrn_orient_matrix_UB_33 0.0032622916
_diffrn_radiation_monochromator graphite
_diffrn_radiation_type MoK\a
_diffrn_radiation_wavelength 0.71073
_diffrn_reflns_av_R_equivalents 0.0363
_diffrn_reflns_av_unetI/netI 0.0557
_diffrn_reflns_Laue_measured_fraction_full 0.984
_diffrn_reflns_Laue_measured_fraction_max 0.957
_diffrn_reflns_limit_h_max 29
_diffrn_reflns_limit_h_min -28
_diffrn_reflns_limit_k_max 12
_diffrn_reflns_limit_k_min -12
_diffrn_reflns_limit_l_max 24
_diffrn_reflns_limit_l_min -24
_diffrn_reflns_number 31268
_diffrn_reflns_point_group_measured_fraction_full 0.945
_diffrn_reflns_point_group_measured_fraction_max 0.911
_diffrn_reflns_theta_full 32.000
_diffrn_reflns_theta_max 32.653
_diffrn_reflns_theta_min 3.604
_diffrn_source 'fine-focus sealed X-ray tube'
_diffrn_source_type 'Enhance (Mo) X-ray Source'
_exptl_absorpt_coefficient_mu 0.328
_exptl_absorpt_correction_T_max 0.979
_exptl_absorpt_correction_T_min 0.911
_exptl_absorpt_correction_type analytical
_exptl_absorpt_process_details
;
       CrysAlisPro, Oxford Diffraction Ltd.,
        Version 1.171.33.52 (release 06-11-2009 CrysAlis171 .NET)
        (compiled Nov  6 2009,16:24:50)
        Empirical absorption correction using spherical harmonics,
 implemented in SCALE3 ABSPACK scaling algorithm.
;
_exptl_crystal_colour colorless
_exptl_crystal_density_diffrn 1.529
_exptl_crystal_description rod
_exptl_crystal_F_000 1296
_exptl_crystal_size_max 0.420
_exptl_crystal_size_mid 0.180
_exptl_crystal_size_min 0.080
_refine_diff_density_max 0.349
_refine_diff_density_min -0.310
_refine_diff_density_rms 0.050
_refine_ls_abs_structure_details
;
 Flack x determined using 2769 quotients [(I+)-(I-)]/[(I+)+(I-)]
 (Parsons, Flack and Wagner, Acta Cryst. B69 (2013) 249-259).
;
_refine_ls_abs_structure_Flack 0.03(2)
_refine_ls_extinction_method none
_refine_ls_goodness_of_fit_ref 0.920
_refine_ls_hydrogen_treatment constr
_refine_ls_matrix_type full
_refine_ls_number_parameters 370
_refine_ls_number_reflns 9173
_refine_ls_number_restraints 1
_refine_ls_restrained_S_all 0.920
_refine_ls_R_factor_all 0.0466
_refine_ls_R_factor_gt 0.0328
_refine_ls_shift/su_max 0.000
_refine_ls_shift/su_mean 0.000
_refine_ls_structure_factor_coef Fsqd
_refine_ls_weighting_details 'w=1/[\s^2^(Fo^2^)+(0.0291P)^2^] where P=(Fo^2^+2Fc^2^)/3'
_refine_ls_weighting_scheme calc
_refine_ls_wR_factor_gt 0.0593
_refine_ls_wR_factor_ref 0.0612
_reflns_Friedel_coverage 0.848
_reflns_Friedel_fraction_full 0.903
_reflns_Friedel_fraction_max 0.861
_reflns_number_gt 7256
_reflns_number_total 9173
_reflns_threshold_expression 'I > 2\s(I)'
_cod_data_source_file d0nj01975e1.cif
_cod_data_source_block 110301f
_cod_depositor_comments
;Adding full bibliography for 7059666--7059672.cif.

 Adding full bibliography for 7059666--7059672.cif.
;
_cod_database_code 7059670
_shelx_shelxl_version_number 2018/3
_shelx_space_group_comment
;
The symmetry employed for this shelxl refinement is uniquely defined
by the following loop, which should always be used as a source of
symmetry information in preference to the above space-group names.
They are only intended as comments.
;
_shelx_estimated_absorpt_t_min 0.875
_shelx_estimated_absorpt_t_max 0.974

loop_
_space_group_symop_operation_xyz
'x, y, z'
'-x, -y, z+1/2'
'-x+1/2, y+1/2, z+1/2'
'x+1/2, -y+1/2, z'

loop_
_atom_site_label
_atom_site_type_symbol
_atom_site_fract_x
_atom_site_fract_y
_atom_site_fract_z
_atom_site_U_iso_or_equiv
_atom_site_adp_type
_atom_site_occupancy
_atom_site_site_symmetry_order
_atom_site_calc_flag
_atom_site_refinement_flags_posn
_atom_site_refinement_flags_adp
_atom_site_refinement_flags_occupancy
_atom_site_disorder_assembly
_atom_site_disorder_group
P1 P 0.11681(2) 0.67384(5) 0.46475(3) 0.01394(10) Uani 1 1 d . . . . .
C10 C 0.08979(10) 0.8781(2) 0.47566(13) 0.0171(4) Uani 1 1 d . . . . .
H10A H 0.056806 0.903536 0.432437 0.021 Uiso 1 1 calc R U . . .
H10B H 0.066742 0.891136 0.528501 0.021 Uiso 1 1 calc R U . . .
C21 C 0.18353(10) 0.6345(2) 0.53583(13) 0.0147(4) Uani 1 1 d . . . . .
C22 C 0.16664(11) 0.5796(2) 0.61243(14) 0.0209(4) Uani 1 1 d . . . . .
H22 H 0.120719 0.558725 0.625593 0.025 Uiso 1 1 calc R U . . .
C23 C 0.21685(12) 0.5551(3) 0.66984(15) 0.0266(5) Uani 1 1 d . . . . .
H23 H 0.205275 0.517316 0.722278 0.032 Uiso 1 1 calc R U . . .
C24 C 0.28349(11) 0.5854(3) 0.65091(15) 0.0253(5) Uani 1 1 d . . . . .
H24 H 0.317748 0.567562 0.690221 0.030 Uiso 1 1 calc R U . . .
C25 C 0.30071(11) 0.6418(3) 0.57506(14) 0.0233(5) Uani 1 1 d . . . . .
H25 H 0.346742 0.662602 0.562443 0.028 Uiso 1 1 calc R U . . .
C26 C 0.25089(10) 0.6681(2) 0.51708(13) 0.0200(4) Uani 1 1 d . . . . .
H26 H 0.262576 0.708584 0.465222 0.024 Uiso 1 1 calc R U . . .
C31 C 0.14194(10) 0.6393(2) 0.36175(12) 0.0148(4) Uani 1 1 d . . . . .
C32 C 0.19318(10) 0.5331(2) 0.34174(16) 0.0207(4) Uani 1 1 d . . . . .
H32 H 0.219916 0.486315 0.383148 0.025 Uiso 1 1 calc R U . . .
C33 C 0.20510(11) 0.4959(3) 0.26083(14) 0.0238(5) Uani 1 1 d . . . . .
H33 H 0.240441 0.424589 0.246973 0.029 Uiso 1 1 calc R U . . .
C34 C 0.16582(11) 0.5621(2) 0.20079(14) 0.0233(5) Uani 1 1 d . . . . .
H34 H 0.173224 0.533678 0.145788 0.028 Uiso 1 1 calc R U . . .
C35 C 0.11562(11) 0.6697(2) 0.22029(14) 0.0234(5) Uani 1 1 d . . . . .
H35 H 0.089599 0.717366 0.178480 0.028 Uiso 1 1 calc R U . . .
C36 C 0.10317(10) 0.7082(2) 0.30020(14) 0.0196(4) Uani 1 1 d . . . . .
H36 H 0.068333 0.781285 0.313389 0.024 Uiso 1 1 calc R U . . .
C41 C 0.04750(10) 0.5434(2) 0.48611(12) 0.0156(4) Uani 1 1 d . . . . .
C42 C 0.06047(11) 0.3810(2) 0.49321(15) 0.0226(5) Uani 1 1 d . . . . .
H42 H 0.105537 0.342618 0.489779 0.027 Uiso 1 1 calc R U . . .
C43 C 0.00762(11) 0.2767(3) 0.50521(15) 0.0256(5) Uani 1 1 d . . . . .
H43 H 0.016512 0.166787 0.511516 0.031 Uiso 1 1 calc R U . . .
C44 C -0.05817(11) 0.3317(3) 0.50807(13) 0.0227(5) Uani 1 1 d . . . . .
H44 H -0.094401 0.259110 0.515230 0.027 Uiso 1 1 calc R U . . .
C45 C -0.07141(11) 0.4910(3) 0.50061(14) 0.0237(5) Uani 1 1 d . . . . .
H45 H -0.116771 0.527900 0.502517 0.028 Uiso 1 1 calc R U . . .
C46 C -0.01858(10) 0.5988(2) 0.49024(14) 0.0210(4) Uani 1 1 d . . . . .
H46 H -0.027719 0.709077 0.486041 0.025 Uiso 1 1 calc R U . . .
C111 C 0.14863(10) 0.9930(2) 0.47080(14) 0.0161(4) Uani 1 1 d . . . . .
C112 C 0.17504(11) 1.0570(2) 0.54165(14) 0.0214(5) Uani 1 1 d . . . . .
H112 H 0.157246 1.025383 0.592628 0.026 Uiso 1 1 calc R U . . .
C113 C 0.22723(11) 1.1667(2) 0.53840(16) 0.0239(5) Uani 1 1 d . . . . .
H113 H 0.243846 1.212996 0.586950 0.029 Uiso 1 1 calc R U . . .
C114 C 0.25517(10) 1.2088(2) 0.46444(17) 0.0267(5) Uani 1 1 d . . . . .
H114 H 0.291687 1.281866 0.462219 0.032 Uiso 1 1 calc R U . . .
C115 C 0.22962(13) 1.1440(3) 0.39407(16) 0.0300(6) Uani 1 1 d . . . . .
H115 H 0.248927 1.172112 0.343348 0.036 Uiso 1 1 calc R U . . .
C116 C 0.17603(12) 1.0382(3) 0.39666(14) 0.0250(5) Uani 1 1 d . . . . .
H116 H 0.157986 0.996468 0.347752 0.030 Uiso 1 1 calc R U . . .
N1 N 0.02148(8) 0.99231(19) 0.80684(11) 0.0187(4) Uani 1 1 d . . . . .
S1 S 0.09330(2) 1.02214(5) 0.84586(3) 0.01643(10) Uani 1 1 d . . . . .
O11 O 0.14569(7) 0.91369(16) 0.82531(10) 0.0235(3) Uani 1 1 d . . . . .
O12 O 0.08332(8) 1.06186(17) 0.92943(10) 0.0263(4) Uani 1 1 d . . . . .
C1 C 0.11898(11) 1.2117(2) 0.79994(15) 0.0224(4) Uani 1 1 d . . . . .
F11 F 0.07019(7) 1.31870(15) 0.80763(10) 0.0372(4) Uani 1 1 d . . . . .
F12 F 0.17358(7) 1.26775(15) 0.83682(10) 0.0360(3) Uani 1 1 d . . . . .
F13 F 0.13257(8) 1.19615(15) 0.72184(9) 0.0378(3) Uani 1 1 d . . . . .
S2 S 0.00961(3) 0.90329(6) 0.72398(4) 0.02048(11) Uani 1 1 d . . . . .
O21 O 0.06683(9) 0.89098(19) 0.67187(10) 0.0319(4) Uani 1 1 d . . . . .
O22 O -0.05323(9) 0.9550(2) 0.69098(13) 0.0458(5) Uani 1 1 d . . . . .
C2 C -0.00610(14) 0.6992(3) 0.75614(16) 0.0332(6) Uani 1 1 d . . . . .
F21 F -0.01367(9) 0.60882(17) 0.69049(10) 0.0484(4) Uani 1 1 d . . . . .
F22 F 0.04493(9) 0.64384(16) 0.79865(11) 0.0497(4) Uani 1 1 d . . . . .
F23 F -0.06196(9) 0.69074(19) 0.80020(10) 0.0540(5) Uani 1 1 d . . . . .

loop_
_atom_site_aniso_label
_atom_site_aniso_U_11
_atom_site_aniso_U_22
_atom_site_aniso_U_33
_atom_site_aniso_U_23
_atom_site_aniso_U_13
_atom_site_aniso_U_12
P1 0.0136(2) 0.0147(2) 0.0135(2) 0.0006(2) -0.0006(2) 0.00092(19)
C10 0.0186(9) 0.0159(9) 0.0167(11) -0.0013(8) 0.0003(8) 0.0022(7)
C21 0.0148(9) 0.0136(9) 0.0158(10) -0.0013(7) -0.0028(8) 0.0005(7)
C22 0.0182(10) 0.0254(11) 0.0191(11) 0.0023(8) -0.0013(8) -0.0057(9)
C23 0.0300(12) 0.0331(12) 0.0167(12) 0.0065(9) -0.0062(9) -0.0082(10)
C24 0.0231(11) 0.0271(11) 0.0257(13) 0.0000(9) -0.0108(9) -0.0006(9)
C25 0.0164(10) 0.0310(11) 0.0223(12) -0.0032(9) -0.0022(9) -0.0019(9)
C26 0.0180(10) 0.0245(10) 0.0174(11) 0.0005(8) 0.0004(8) -0.0012(8)
C31 0.0147(9) 0.0172(9) 0.0126(11) -0.0011(7) 0.0002(7) -0.0036(7)
C32 0.0180(9) 0.0223(9) 0.0216(10) -0.0024(9) -0.0049(9) 0.0021(7)
C33 0.0183(10) 0.0291(11) 0.0240(12) -0.0089(9) 0.0022(9) 0.0015(9)
C34 0.0223(11) 0.0305(11) 0.0170(11) -0.0060(9) 0.0043(9) -0.0092(9)
C35 0.0302(12) 0.0244(10) 0.0155(11) 0.0017(9) -0.0052(10) -0.0046(9)
C36 0.0186(10) 0.0196(9) 0.0206(11) 0.0018(8) -0.0023(9) 0.0005(8)
C41 0.0154(9) 0.0190(9) 0.0123(10) -0.0013(7) -0.0016(7) -0.0013(7)
C42 0.0162(10) 0.0202(10) 0.0315(13) -0.0022(9) 0.0001(9) 0.0010(8)
C43 0.0244(12) 0.0183(10) 0.0343(14) -0.0014(9) -0.0003(10) -0.0030(9)
C44 0.0189(10) 0.0281(11) 0.0211(12) -0.0007(9) 0.0021(9) -0.0080(9)
C45 0.0161(10) 0.0305(11) 0.0246(12) 0.0033(9) 0.0021(9) 0.0006(9)
C46 0.0189(10) 0.0211(10) 0.0228(12) 0.0030(8) 0.0026(9) 0.0030(8)
C111 0.0161(9) 0.0129(8) 0.0192(10) 0.0011(8) -0.0004(8) 0.0032(7)
C112 0.0239(11) 0.0219(10) 0.0183(11) 0.0029(8) -0.0027(9) 0.0026(9)
C113 0.0216(11) 0.0219(10) 0.0281(13) 0.0022(9) -0.0097(10) -0.0003(9)
C114 0.0185(10) 0.0194(9) 0.0421(15) 0.0073(10) 0.0006(12) -0.0010(8)
C115 0.0413(15) 0.0223(11) 0.0265(14) 0.0029(9) 0.0133(12) -0.0033(10)
C116 0.0377(13) 0.0197(10) 0.0175(12) -0.0017(8) 0.0022(10) -0.0044(10)
N1 0.0135(8) 0.0209(8) 0.0217(10) -0.0042(7) -0.0012(7) 0.0013(6)
S1 0.0150(2) 0.0155(2) 0.0188(2) 0.0001(2) -0.0013(2) 0.00011(18)
O11 0.0164(7) 0.0201(7) 0.0341(10) 0.0001(6) -0.0014(6) 0.0035(6)
O12 0.0348(9) 0.0250(8) 0.0192(9) -0.0013(6) -0.0018(7) -0.0026(7)
C1 0.0254(11) 0.0191(10) 0.0227(12) -0.0016(8) -0.0034(10) -0.0017(9)
F11 0.0411(8) 0.0192(6) 0.0512(10) 0.0055(6) -0.0015(7) 0.0078(6)
F12 0.0367(7) 0.0293(7) 0.0421(9) 0.0048(7) -0.0136(7) -0.0165(6)
F13 0.0581(9) 0.0301(7) 0.0253(8) -0.0005(6) 0.0106(8) -0.0164(6)
S2 0.0199(2) 0.0228(2) 0.0188(3) 0.0003(2) -0.0028(2) -0.0039(2)
O21 0.0387(10) 0.0372(9) 0.0197(9) -0.0046(7) 0.0092(8) -0.0152(8)
O22 0.0364(10) 0.0492(10) 0.0517(13) -0.0073(10) -0.0271(9) 0.0057(8)
C2 0.0437(15) 0.0298(12) 0.0259(14) -0.0078(10) 0.0104(12) -0.0181(11)
F21 0.0696(11) 0.0404(8) 0.0352(9) -0.0181(7) 0.0144(8) -0.0300(8)
F22 0.0769(12) 0.0219(7) 0.0503(11) 0.0069(7) -0.0115(10) 0.0013(7)
F23 0.0641(11) 0.0585(10) 0.0394(10) -0.0148(8) 0.0279(9) -0.0400(9)

loop_
_atom_type_symbol
_atom_type_description
_atom_type_scat_dispersion_real
_atom_type_scat_dispersion_imag
_atom_type_scat_source
C C 0.0033 0.0016 'International Tables Vol C Tables 4.2.6.8 and 6.1.1.4'
H H 0.0000 0.0000 'International Tables Vol C Tables 4.2.6.8 and 6.1.1.4'
N N 0.0061 0.0033 'International Tables Vol C Tables 4.2.6.8 and 6.1.1.4'
P P 0.1023 0.0942 'International Tables Vol C Tables 4.2.6.8 and 6.1.1.4'
S S 0.1246 0.1234 'International Tables Vol C Tables 4.2.6.8 and 6.1.1.4'
F F 0.0171 0.0103 'International Tables Vol C Tables 4.2.6.8 and 6.1.1.4'
O O 0.0106 0.0060 'International Tables Vol C Tables 4.2.6.8 and 6.1.1.4'

loop_
_exptl_crystal_face_index_h
_exptl_crystal_face_index_k
_exptl_crystal_face_index_l
_exptl_crystal_face_perp_dist
0 0 1 0.0344
-1 0 -1 0.0406
-2 0 -1 0.0631
3 0 1 0.0269
0 1 0 0.1615
0 -1 0 0.2536
1 2 -23 0.0873
1 0 -23 0.0726

loop_
_geom_angle_atom_site_label_1
_geom_angle_atom_site_label_2
_geom_angle_atom_site_label_3
_geom_angle
_geom_angle_site_symmetry_1
_geom_angle_site_symmetry_3
_geom_angle_publ_flag
C41 P1 C31 107.35(9) . . ?
C41 P1 C21 108.63(9) . . ?
C31 P1 C21 112.64(9) . . ?
C41 P1 C10 109.80(9) . . ?
C31 P1 C10 109.27(9) . . ?
C21 P1 C10 109.11(9) . . ?
C111 C10 P1 112.11(13) . . ?
C111 C10 H10A 109.2 . . ?
P1 C10 H10A 109.2 . . ?
C111 C10 H10B 109.2 . . ?
P1 C10 H10B 109.2 . . ?
H10A C10 H10B 107.9 . . ?
C22 C21 C26 120.0(2) . . ?
C22 C21 P1 118.69(16) . . ?
C26 C21 P1 121.22(16) . . ?
C21 C22 C23 120.0(2) . . ?
C21 C22 H22 120.0 . . ?
C23 C22 H22 120.0 . . ?
C24 C23 C22 120.1(2) . . ?
C24 C23 H23 119.9 . . ?
C22 C23 H23 119.9 . . ?
C23 C24 C25 120.3(2) . . ?
C23 C24 H24 119.8 . . ?
C25 C24 H24 119.8 . . ?
C24 C25 C26 120.2(2) . . ?
C24 C25 H25 119.9 . . ?
C26 C25 H25 119.9 . . ?
C25 C26 C21 119.4(2) . . ?
C25 C26 H26 120.3 . . ?
C21 C26 H26 120.3 . . ?
C32 C31 C36 119.6(2) . . ?
C32 C31 P1 122.06(17) . . ?
C36 C31 P1 117.93(15) . . ?
C33 C32 C31 119.7(2) . . ?
C33 C32 H32 120.1 . . ?
C31 C32 H32 120.1 . . ?
C34 C33 C32 120.2(2) . . ?
C34 C33 H33 119.9 . . ?
C32 C33 H33 119.9 . . ?
C33 C34 C35 120.2(2) . . ?
C33 C34 H34 119.9 . . ?
C35 C34 H34 119.9 . . ?
C36 C35 C34 120.3(2) . . ?
C36 C35 H35 119.8 . . ?
C34 C35 H35 119.8 . . ?
C35 C36 C31 119.88(19) . . ?
C35 C36 H36 120.1 . . ?
C31 C36 H36 120.1 . . ?
C46 C41 C42 119.87(18) . . ?
C46 C41 P1 121.45(15) . . ?
C42 C41 P1 118.54(15) . . ?
C43 C42 C41 119.8(2) . . ?
C43 C42 H42 120.1 . . ?
C41 C42 H42 120.1 . . ?
C42 C43 C44 120.2(2) . . ?
C42 C43 H43 119.9 . . ?
C44 C43 H43 119.9 . . ?
C45 C44 C43 120.3(2) . . ?
C45 C44 H44 119.9 . . ?
C43 C44 H44 119.9 . . ?
C44 C45 C46 120.4(2) . . ?
C44 C45 H45 119.8 . . ?
C46 C45 H45 119.8 . . ?
C41 C46 C45 119.36(19) . . ?
C41 C46 H46 120.3 . . ?
C45 C46 H46 120.3 . . ?
C112 C111 C116 119.16(18) . . ?
C112 C111 C10 119.5(2) . . ?
C116 C111 C10 121.4(2) . . ?
C113 C112 C111 120.4(2) . . ?
C113 C112 H112 119.8 . . ?
C111 C112 H112 119.8 . . ?
C114 C113 C112 120.1(2) . . ?
C114 C113 H113 119.9 . . ?
C112 C113 H113 119.9 . . ?
C115 C114 C113 119.57(19) . . ?
C115 C114 H114 120.2 . . ?
C113 C114 H114 120.2 . . ?
C114 C115 C116 120.6(2) . . ?
C114 C115 H115 119.7 . . ?
C116 C115 H115 119.7 . . ?
C115 C116 C111 120.1(2) . . ?
C115 C116 H116 120.0 . . ?
C111 C116 H116 120.0 . . ?
S2 N1 S1 124.26(11) . . ?
O11 S1 O12 118.68(10) . . ?
O11 S1 N1 117.06(9) . . ?
O12 S1 N1 107.80(10) . . ?
O11 S1 C1 105.05(10) . . ?
O12 S1 C1 103.35(10) . . ?
N1 S1 C1 102.63(10) . . ?
F13 C1 F12 108.47(19) . . ?
F13 C1 F11 107.94(18) . . ?
F12 C1 F11 107.74(17) . . ?
F13 C1 S1 111.78(14) . . ?
F12 C1 S1 110.22(15) . . ?
F11 C1 S1 110.56(16) . . ?
O21 S2 O22 118.95(12) . . ?
O21 S2 N1 116.07(9) . . ?
O22 S2 N1 108.36(10) . . ?
O21 S2 C2 103.97(11) . . ?
O22 S2 C2 104.56(12) . . ?
N1 S2 C2 102.83(11) . . ?
F22 C2 F23 109.2(2) . . ?
F22 C2 F21 108.4(2) . . ?
F23 C2 F21 108.8(2) . . ?
F22 C2 S2 111.05(16) . . ?
F23 C2 S2 110.60(18) . . ?
F21 C2 S2 108.78(18) . . ?

loop_
_geom_bond_atom_site_label_1
_geom_bond_atom_site_label_2
_geom_bond_distance
_geom_bond_site_symmetry_2
_geom_bond_publ_flag
P1 C41 1.793(2) . ?
P1 C31 1.795(2) . ?
P1 C21 1.796(2) . ?
P1 C10 1.8132(18) . ?
C10 C111 1.517(3) . ?
C10 H10A 0.9900 . ?
C10 H10B 0.9900 . ?
C21 C22 1.387(3) . ?
C21 C26 1.397(3) . ?
C22 C23 1.388(3) . ?
C22 H22 0.9500 . ?
C23 C24 1.378(3) . ?
C23 H23 0.9500 . ?
C24 C25 1.382(3) . ?
C24 H24 0.9500 . ?
C25 C26 1.391(3) . ?
C25 H25 0.9500 . ?
C26 H26 0.9500 . ?
C31 C32 1.392(3) . ?
C31 C36 1.399(3) . ?
C32 C33 1.392(3) . ?
C32 H32 0.9500 . ?
C33 C34 1.377(3) . ?
C33 H33 0.9500 . ?
C34 C35 1.383(3) . ?
C34 H34 0.9500 . ?
C35 C36 1.380(3) . ?
C35 H35 0.9500 . ?
C36 H36 0.9500 . ?
C41 C46 1.390(3) . ?
C41 C42 1.398(3) . ?
C42 C43 1.380(3) . ?
C42 H42 0.9500 . ?
C43 C44 1.382(3) . ?
C43 H43 0.9500 . ?
C44 C45 1.375(3) . ?
C44 H44 0.9500 . ?
C45 C46 1.396(3) . ?
C45 H45 0.9500 . ?
C46 H46 0.9500 . ?
C111 C112 1.389(3) . ?
C111 C116 1.391(3) . ?
C112 C113 1.387(3) . ?
C112 H112 0.9500 . ?
C113 C114 1.386(4) . ?
C113 H113 0.9500 . ?
C114 C115 1.379(4) . ?
C114 H114 0.9500 . ?
C115 C116 1.386(3) . ?
C115 H115 0.9500 . ?
C116 H116 0.9500 . ?
N1 S2 1.5777(19) . ?
N1 S1 1.5794(17) . ?
S1 O11 1.4232(15) . ?
S1 O12 1.4329(17) . ?
S1 C1 1.841(2) . ?
C1 F13 1.323(3) . ?
C1 F12 1.327(2) . ?
C1 F11 1.328(3) . ?
S2 O21 1.4249(18) . ?
S2 O22 1.4251(18) . ?
S2 C2 1.828(2) . ?
C2 F22 1.315(3) . ?
C2 F23 1.324(3) . ?
C2 F21 1.333(3) . ?

loop_
_geom_hbond_atom_site_label_D
_geom_hbond_atom_site_label_H
_geom_hbond_atom_site_label_A
_geom_hbond_distance_DH
_geom_hbond_distance_HA
_geom_hbond_distance_DA
_geom_hbond_angle_DHA
_geom_hbond_site_symmetry_A
_geom_hbond_publ_flag
C10 H10B O21 0.99 2.37 3.271(3) 151.7 . yes
C26 H26 F12 0.95 2.52 3.433(3) 162.2 3_544 yes
C36 H36 N1 0.95 2.61 3.532(3) 163.5 2_574 yes
C46 H46 O12 0.95 2.41 3.292(3) 154.1 2_574 yes

loop_
_geom_torsion_atom_site_label_1
_geom_torsion_atom_site_label_2
_geom_torsion_atom_site_label_3
_geom_torsion_atom_site_label_4
_geom_torsion
_geom_torsion_site_symmetry_1
_geom_torsion_site_symmetry_2
_geom_torsion_site_symmetry_3
_geom_torsion_site_symmetry_4
_geom_torsion_publ_flag
C41 P1 C10 C111 171.38(15) . . . . ?
C31 P1 C10 C111 -71.13(17) . . . . ?
C21 P1 C10 C111 52.42(18) . . . . ?
C41 P1 C21 C22 -29.77(18) . . . . ?
C31 P1 C21 C22 -148.55(15) . . . . ?
C10 P1 C21 C22 89.92(17) . . . . ?
C41 P1 C21 C26 154.56(16) . . . . ?
C31 P1 C21 C26 35.78(18) . . . . ?
C10 P1 C21 C26 -85.75(18) . . . . ?
C26 C21 C22 C23 -1.3(3) . . . . ?
P1 C21 C22 C23 -177.03(17) . . . . ?
C21 C22 C23 C24 0.1(3) . . . . ?
C22 C23 C24 C25 0.6(3) . . . . ?
C23 C24 C25 C26 -0.1(3) . . . . ?
C24 C25 C26 C21 -1.1(3) . . . . ?
C22 C21 C26 C25 1.8(3) . . . . ?
P1 C21 C26 C25 177.41(16) . . . . ?
C41 P1 C31 C32 -93.53(17) . . . . ?
C21 P1 C31 C32 26.01(19) . . . . ?
C10 P1 C31 C32 147.45(16) . . . . ?
C41 P1 C31 C36 79.01(16) . . . . ?
C21 P1 C31 C36 -161.46(14) . . . . ?
C10 P1 C31 C36 -40.02(17) . . . . ?
C36 C31 C32 C33 -0.4(3) . . . . ?
P1 C31 C32 C33 172.05(16) . . . . ?
C31 C32 C33 C34 -0.9(3) . . . . ?
C32 C33 C34 C35 2.0(3) . . . . ?
C33 C34 C35 C36 -1.9(3) . . . . ?
C34 C35 C36 C31 0.7(3) . . . . ?
C32 C31 C36 C35 0.4(3) . . . . ?
P1 C31 C36 C35 -172.27(15) . . . . ?
C31 P1 C41 C46 -104.65(18) . . . . ?
C21 P1 C41 C46 133.28(17) . . . . ?
C10 P1 C41 C46 14.0(2) . . . . ?
C31 P1 C41 C42 71.00(19) . . . . ?
C21 P1 C41 C42 -51.1(2) . . . . ?
C10 P1 C41 C42 -170.32(17) . . . . ?
C46 C41 C42 C43 -0.7(3) . . . . ?
P1 C41 C42 C43 -176.46(18) . . . . ?
C41 C42 C43 C44 1.7(4) . . . . ?
C42 C43 C44 C45 -1.3(4) . . . . ?
C43 C44 C45 C46 -0.1(4) . . . . ?
C42 C41 C46 C45 -0.7(3) . . . . ?
P1 C41 C46 C45 174.92(17) . . . . ?
C44 C45 C46 C41 1.1(3) . . . . ?
P1 C10 C111 C112 -101.20(19) . . . . ?
P1 C10 C111 C116 80.0(2) . . . . ?
C116 C111 C112 C113 1.2(3) . . . . ?
C10 C111 C112 C113 -177.66(18) . . . . ?
C111 C112 C113 C114 -2.5(3) . . . . ?
C112 C113 C114 C115 1.6(3) . . . . ?
C113 C114 C115 C116 0.5(3) . . . . ?
C114 C115 C116 C111 -1.7(4) . . . . ?
C112 C111 C116 C115 0.9(3) . . . . ?
C10 C111 C116 C115 179.7(2) . . . . ?
S2 N1 S1 O11 -26.20(17) . . . . ?
S2 N1 S1 O12 -163.10(12) . . . . ?
S2 N1 S1 C1 88.21(14) . . . . ?
O11 S1 C1 F13 52.98(18) . . . . ?
O12 S1 C1 F13 178.06(16) . . . . ?
N1 S1 C1 F13 -69.90(17) . . . . ?
O11 S1 C1 F12 -67.73(18) . . . . ?
O12 S1 C1 F12 57.34(18) . . . . ?
N1 S1 C1 F12 169.38(15) . . . . ?
O11 S1 C1 F11 173.26(15) . . . . ?
O12 S1 C1 F11 -61.67(17) . . . . ?
N1 S1 C1 F11 50.37(18) . . . . ?
S1 N1 S2 O21 -18.54(17) . . . . ?
S1 N1 S2 O22 -155.45(14) . . . . ?
S1 N1 S2 C2 94.23(15) . . . . ?
O21 S2 C2 F22 63.78(19) . . . . ?
O22 S2 C2 F22 -170.77(18) . . . . ?
N1 S2 C2 F22 -57.63(19) . . . . ?
O21 S2 C2 F23 -174.87(18) . . . . ?
O22 S2 C2 F23 -49.4(2) . . . . ?
N1 S2 C2 F23 63.7(2) . . . . ?
O21 S2 C2 F21 -55.5(2) . . . . ?
O22 S2 C2 F21 70.0(2) . . . . ?
N1 S2 C2 F21 -176.89(17) . . . . ?
